data_1542625
loop_
_publ_author_name
'Yang, Changjiang'
'Chen, Xiangyu'
'Tang, Tong'
'He, Zhengjie'

_publ_section_title
;
 Annulation Reaction of 3-Acylmethylidene Oxindoles with Huisgen
 Zwitterions and Its Applications in the Syntheses of
 Pyrrolo[4,3,2-de]quinolinones and Marine Alkaloids Ammosamides.
;
_journal_issue 6
_journal_name_full 'Organic letters'
_journal_page_first 1486
_journal_page_last 1489
_journal_paper_doi 10.1021/acs.orglett.6b00456
_journal_volume 18
_journal_year 2016
_chemical_formula_sum 'C23 H16 N2 O'
_chemical_formula_weight 336.38
_chemical_name_systematic
; 
 ? 
;
_space_group_IT_number 9
_symmetry_cell_setting monoclinic
_symmetry_space_group_name_Hall 'C -2yc'
_symmetry_space_group_name_H-M 'C 1 c 1'
_atom_sites_solution_hydrogens geom
_atom_sites_solution_primary direct
_atom_sites_solution_secondary difmap
_audit_creation_method SHELXL-97
_cell_angle_alpha 90.00
_cell_angle_beta 97.83(3)
_cell_angle_gamma 90.00
_cell_formula_units_Z 4
_cell_length_a 5.5058(11)
_cell_length_b 26.046(7)
_cell_length_c 11.867(2)
_cell_measurement_reflns_used 2365
_cell_measurement_temperature 293(2)
_cell_measurement_theta_max 27.9504
_cell_measurement_theta_min 1.5637
_cell_volume 1685.9(6)
_computing_cell_refinement crystalclear
_computing_data_collection crystalclear
_computing_data_reduction crystalclear
_computing_molecular_graphics 'Bruker SHELXTL'
_computing_publication_material 'Bruker SHELXTL'
_computing_structure_refinement 'SHELXL-97 (Sheldrick, 1997)'
_computing_structure_solution 'SHELXS-97 (Sheldrick, 1990)'
_diffrn_ambient_temperature 293(2)
_diffrn_measured_fraction_theta_full 0.991
_diffrn_measured_fraction_theta_max 0.991
_diffrn_measurement_device_type 'rigaku saturn'
_diffrn_measurement_method '\w scans'
_diffrn_radiation_monochromator confocal
_diffrn_radiation_source 'rotating anode'
_diffrn_radiation_type MoK\a
_diffrn_radiation_wavelength 0.71073
_diffrn_reflns_av_R_equivalents 0.0363
_diffrn_reflns_av_sigmaI/netI 0.0531
_diffrn_reflns_limit_h_max 6
_diffrn_reflns_limit_h_min -7
_diffrn_reflns_limit_k_max 34
_diffrn_reflns_limit_k_min -34
_diffrn_reflns_limit_l_max 15
_diffrn_reflns_limit_l_min -14
_diffrn_reflns_number 8400
_diffrn_reflns_theta_full 27.96
_diffrn_reflns_theta_max 27.96
_diffrn_reflns_theta_min 1.56
_diffrn_standards_decay_% 0
_diffrn_standards_interval_count 0
_diffrn_standards_interval_time 0
_diffrn_standards_number 0
_exptl_absorpt_coefficient_mu 0.082
_exptl_absorpt_correction_T_max 0.9721
_exptl_absorpt_correction_T_min 0.9541
_exptl_absorpt_correction_type multi-scan
_exptl_absorpt_process_details crystalclear
_exptl_crystal_density_diffrn 1.325
_exptl_crystal_density_method 'not measured'
_exptl_crystal_description prism
_exptl_crystal_F_000 704
_exptl_crystal_size_max 0.20
_exptl_crystal_size_mid 0.18
_exptl_crystal_size_min 0.12
_refine_diff_density_max 0.141
_refine_diff_density_min -0.121
_refine_diff_density_rms 0.035
_refine_ls_abs_structure_details 'Flack H D (1983), Acta Cryst. A39, 876-881'
_refine_ls_abs_structure_Flack 1.6(13)
_refine_ls_extinction_coef 0.0533(19)
_refine_ls_extinction_expression Fc^*^=kFc[1+0.001xFc^2^\l^3^/sin(2\q)]^-1/4^
_refine_ls_extinction_method SHELXL
_refine_ls_goodness_of_fit_ref 1.040
_refine_ls_hydrogen_treatment constr
_refine_ls_matrix_type full
_refine_ls_number_parameters 236
_refine_ls_number_reflns 3361
_refine_ls_number_restraints 2
_refine_ls_restrained_S_all 1.039
_refine_ls_R_factor_all 0.0539
_refine_ls_R_factor_gt 0.0345
_refine_ls_shift/su_max 0.000
_refine_ls_shift/su_mean 0.000
_refine_ls_structure_factor_coef Fsqd
_refine_ls_weighting_details 'calc w=1/[\s^2^(Fo^2^)+(0.0300P)^2^+0.0000P] where P=(Fo^2^+2Fc^2^)/3'
_refine_ls_weighting_scheme calc
_refine_ls_wR_factor_gt 0.0688
_refine_ls_wR_factor_ref 0.0742
_reflns_number_gt 2285
_reflns_number_total 3361
_reflns_threshold_expression >2sigma(I)
_cod_data_source_file ol6b00456_si_006.cif
_cod_data_source_block r141008c1
_cod_depositor_comments
;
The following automatic conversions were performed:

'_symmetry_cell_setting' value 'Monoclinic' changed to 'monoclinic'
according to
/usr/data/users/saulius/crontab/automatic-downloads/rss-feeds/ACS/lib/dictionaries/cif_core.dic
dictionary named 'cif_core.dic' version 2.4.2 from 2011-04-26.

'_exptl_absorpt_correction_type' value 'MULTI-SCAN' changed to
'multi-scan' according to
/usr/data/users/saulius/crontab/automatic-downloads/rss-feeds/ACS/lib/dictionaries/cif_core.dic
dictionary named 'cif_core.dic' version 2.4.2 from 2011-04-26.

'_refine_ls_hydrogen_treatment' value 'CONSTR' changed to 'constr'
according to
/usr/data/users/saulius/crontab/automatic-downloads/rss-feeds/ACS/lib/dictionaries/cif_core.dic
dictionary named 'cif_core.dic' version 2.4.2 from 2011-04-26.

Automatic conversion script
Id: cif_fix_values 4268 2015-11-12 08:31:59Z antanas 

 Adding full bibliography for 1542621--1542626.cif.
;
_cod_original_sg_symbol_H-M Cc
_cod_database_code 1542625

loop_
_symmetry_equiv_pos_as_xyz
'x, y, z'
'x, -y, z+1/2'
'x+1/2, y+1/2, z'
'x+1/2, -y+1/2, z+1/2'

loop_
_atom_site_label
_atom_site_type_symbol
_atom_site_fract_x
_atom_site_fract_y
_atom_site_fract_z
_atom_site_U_iso_or_equiv
_atom_site_adp_type
_atom_site_occupancy
_atom_site_symmetry_multiplicity
_atom_site_calc_flag
_atom_site_refinement_flags
O1 O 0.1407(2) 0.03873(5) -0.06086(12) 0.0585(4) Uani 1 1 d .
N1 N 0.9258(3) 0.15040(5) 0.07338(13) 0.0437(4) Uani 1 1 d .
N2 N 0.3512(3) 0.02687(5) 0.11943(13) 0.0431(4) Uani 1 1 d .
C1 C 1.0917(3) 0.22004(7) -0.07767(19) 0.0526(5) Uani 1 1 d .
H1 H 1.2046 0.2078 -0.0183 0.063 Uiso 1 1 calc R
C2 C 1.1500(4) 0.26188(8) -0.1412(2) 0.0630(6) Uani 1 1 d .
H2 H 1.3025 0.2775 -0.1245 0.076 Uiso 1 1 calc R
C3 C 0.9840(5) 0.28031(8) -0.2288(2) 0.0688(7) Uani 1 1 d .
H3 H 1.0238 0.3086 -0.2706 0.083 Uiso 1 1 calc R
C4 C 0.7609(4) 0.25727(8) -0.25462(19) 0.0630(6) Uani 1 1 d .
H4 H 0.6488 0.2699 -0.3139 0.076 Uiso 1 1 calc R
C5 C 0.7007(4) 0.21497(7) -0.19246(17) 0.0517(5) Uani 1 1 d .
H5 H 0.5494 0.1991 -0.2114 0.062 Uiso 1 1 calc R
C6 C 0.8637(3) 0.19632(7) -0.10283(16) 0.0426(4) Uani 1 1 d .
C7 C 0.7919(3) 0.15404(6) -0.02838(15) 0.0398(4) Uani 1 1 d .
C8 C 0.5825(3) 0.12257(6) -0.06564(16) 0.0415(4) Uani 1 1 d .
H8 H 0.4972 0.1256 -0.1386 0.050 Uiso 1 1 calc R
C9 C 0.5139(3) 0.08800(6) 0.01023(15) 0.0377(4) Uani 1 1 d .
C10 C 0.3107(3) 0.04982(6) 0.01195(16) 0.0437(4) Uani 1 1 d .
C11 C 0.5606(3) 0.04809(6) 0.18512(15) 0.0403(4) Uani 1 1 d .
C12 C 0.6776(4) 0.04008(7) 0.29191(17) 0.0499(5) Uani 1 1 d .
H12 H 0.6225 0.0157 0.3397 0.060 Uiso 1 1 calc R
C13 C 0.8874(4) 0.07056(7) 0.32750(18) 0.0538(5) Uani 1 1 d .
H13 H 0.9687 0.0657 0.4007 0.065 Uiso 1 1 calc R
C14 C 0.9777(4) 0.10676(8) 0.26049(17) 0.0508(5) Uani 1 1 d .
H14 H 1.1159 0.1258 0.2882 0.061 Uiso 1 1 calc R
C15 C 0.8584(3) 0.11488(6) 0.14861(16) 0.0402(4) Uani 1 1 d .
C16 C 0.6527(3) 0.08487(6) 0.11616(14) 0.0369(4) Uani 1 1 d .
C17 C 0.1890(3) -0.01159(7) 0.15740(18) 0.0484(5) Uani 1 1 d .
H17A H 0.0217 -0.0033 0.1261 0.058 Uiso 1 1 calc R
H17B H 0.2004 -0.0097 0.2396 0.058 Uiso 1 1 calc R
C18 C 0.2419(3) -0.06583(7) 0.12468(14) 0.0377(4) Uani 1 1 d .
C19 C 0.4242(3) -0.07903(7) 0.06033(17) 0.0490(5) Uani 1 1 d .
H19 H 0.5283 -0.0537 0.0395 0.059 Uiso 1 1 calc R
C20 C 0.4546(4) -0.12909(8) 0.0264(2) 0.0567(5) Uani 1 1 d .
H20 H 0.5782 -0.1372 -0.0168 0.068 Uiso 1 1 calc R
C21 C 0.3030(4) -0.16665(8) 0.0564(2) 0.0632(6) Uani 1 1 d .
H21 H 0.3209 -0.2003 0.0324 0.076 Uiso 1 1 calc R
C22 C 0.1244(4) -0.15479(8) 0.1220(2) 0.0656(6) Uani 1 1 d .
H22 H 0.0227 -0.1805 0.1433 0.079 Uiso 1 1 calc R
C23 C 0.0947(4) -0.10478(7) 0.15654(18) 0.0523(5) Uani 1 1 d .
H23 H -0.0259 -0.0972 0.2018 0.063 Uiso 1 1 calc R

loop_
_atom_site_aniso_label
_atom_site_aniso_U_11
_atom_site_aniso_U_22
_atom_site_aniso_U_33
_atom_site_aniso_U_23
_atom_site_aniso_U_13
_atom_site_aniso_U_12
O1 0.0624(9) 0.0600(8) 0.0503(10) -0.0055(7) -0.0023(7) -0.0157(7)
N1 0.0459(9) 0.0387(8) 0.0453(10) -0.0017(7) 0.0024(8) 0.0010(7)
N2 0.0533(9) 0.0392(8) 0.0378(9) -0.0017(7) 0.0102(7) -0.0060(7)
C1 0.0498(12) 0.0421(10) 0.0686(15) -0.0053(10) 0.0183(11) 0.0001(9)
C2 0.0631(13) 0.0428(12) 0.0891(19) -0.0063(12) 0.0326(13) -0.0056(11)
C3 0.0867(18) 0.0432(12) 0.0857(19) 0.0110(12) 0.0449(16) 0.0012(13)
C4 0.0758(16) 0.0506(12) 0.0663(16) 0.0175(11) 0.0233(13) 0.0121(12)
C5 0.0554(12) 0.0444(11) 0.0578(14) 0.0095(10) 0.0166(11) 0.0043(9)
C6 0.0451(10) 0.0361(10) 0.0489(12) -0.0007(8) 0.0147(9) 0.0040(8)
C7 0.0455(10) 0.0334(9) 0.0410(12) -0.0015(8) 0.0073(9) 0.0027(8)
C8 0.0497(11) 0.0394(10) 0.0336(11) 0.0006(8) -0.0004(9) 0.0013(9)
C9 0.0446(10) 0.0332(9) 0.0349(11) -0.0032(8) 0.0037(8) -0.0006(8)
C10 0.0522(11) 0.0395(10) 0.0388(12) -0.0050(9) 0.0041(9) -0.0023(9)
C11 0.0513(11) 0.0332(9) 0.0368(11) -0.0029(8) 0.0073(9) 0.0025(8)
C12 0.0650(12) 0.0489(11) 0.0367(12) 0.0035(9) 0.0104(10) 0.0050(10)
C13 0.0645(12) 0.0580(13) 0.0360(11) -0.0001(9) -0.0032(10) 0.0115(11)
C14 0.0535(12) 0.0523(11) 0.0431(13) -0.0069(10) -0.0067(10) 0.0025(10)
C15 0.0446(10) 0.0365(9) 0.0389(12) -0.0038(8) 0.0034(9) 0.0052(8)
C16 0.0452(10) 0.0318(9) 0.0339(11) -0.0038(8) 0.0062(8) 0.0045(8)
C17 0.0552(12) 0.0432(11) 0.0507(12) -0.0015(9) 0.0209(10) -0.0044(9)
C18 0.0375(9) 0.0409(9) 0.0345(11) 0.0025(8) 0.0040(8) 0.0001(8)
C19 0.0474(11) 0.0445(11) 0.0577(14) -0.0037(10) 0.0165(10) -0.0068(9)
C20 0.0562(12) 0.0520(12) 0.0642(15) -0.0089(10) 0.0167(11) 0.0063(10)
C21 0.0724(15) 0.0429(11) 0.0745(16) -0.0036(11) 0.0112(13) 0.0046(11)
C22 0.0738(15) 0.0448(12) 0.0798(18) 0.0055(11) 0.0163(14) -0.0117(11)
C23 0.0526(12) 0.0485(12) 0.0590(14) 0.0038(10) 0.0191(11) -0.0036(10)

loop_
_atom_type_symbol
_atom_type_description
_atom_type_scat_dispersion_real
_atom_type_scat_dispersion_imag
_atom_type_scat_source
C C 0.0033 0.0016 'International Tables Vol C Tables 4.2.6.8 and 6.1.1.4'
H H 0.0000 0.0000 'International Tables Vol C Tables 4.2.6.8 and 6.1.1.4'
N N 0.0061 0.0033 'International Tables Vol C Tables 4.2.6.8 and 6.1.1.4'
O O 0.0106 0.0060 'International Tables Vol C Tables 4.2.6.8 and 6.1.1.4'
Cl Cl 0.1484 0.1585 'International Tables Vol C Tables 4.2.6.8 and 6.1.1.4'

loop_
_geom_angle_atom_site_label_1
_geom_angle_atom_site_label_2
_geom_angle_atom_site_label_3
_geom_angle
C7 N1 C15 118.26(14)
C10 N2 C11 110.64(15)
C10 N2 C17 123.29(15)
C11 N2 C17 126.00(15)
C2 C1 C6 120.0(2)
C2 C1 H1 120.0
C6 C1 H1 120.0
C3 C2 C1 120.4(2)
C3 C2 H2 119.8
C1 C2 H2 119.8
C4 C3 C2 120.1(2)
C4 C3 H3 119.9
C2 C3 H3 119.9
C3 C4 C5 120.1(2)
C3 C4 H4 119.9
C5 C4 H4 119.9
C6 C5 C4 120.7(2)
C6 C5 H5 119.7
C4 C5 H5 119.7
C5 C6 C1 118.68(18)
C5 C6 C7 121.07(17)
C1 C6 C7 120.10(18)
N1 C7 C8 124.20(15)
N1 C7 C6 115.45(15)
C8 C7 C6 120.25(17)
C9 C8 C7 117.23(17)
C9 C8 H8 121.4
C7 C8 H8 121.4
C8 C9 C16 118.10(16)
C8 C9 C10 136.22(17)
C16 C9 C10 105.66(15)
O1 C10 N2 123.82(17)
O1 C10 C9 130.54(17)
N2 C10 C9 105.63(15)
C12 C11 C16 119.18(17)
C12 C11 N2 134.63(17)
C16 C11 N2 106.18(15)
C11 C12 C13 117.11(18)
C11 C12 H12 121.4
C13 C12 H12 121.4
C14 C13 C12 123.9(2)
C14 C13 H13 118.0
C12 C13 H13 118.0
C13 C14 C15 119.28(19)
C13 C14 H14 120.4
C15 C14 H14 120.4
N1 C15 C16 118.86(16)
N1 C15 C14 125.42(17)
C16 C15 C14 115.69(17)
C9 C16 C15 123.31(16)
C9 C16 C11 111.87(15)
C15 C16 C11 124.82(16)
N2 C17 C18 114.75(13)
N2 C17 H17A 108.6
C18 C17 H17A 108.6
N2 C17 H17B 108.6
C18 C17 H17B 108.6
H17A C17 H17B 107.6
C23 C18 C19 117.67(16)
C23 C18 C17 118.51(15)
C19 C18 C17 123.77(15)
C20 C19 C18 121.40(18)
C20 C19 H19 119.3
C18 C19 H19 119.3
C21 C20 C19 119.83(19)
C21 C20 H20 120.1
C19 C20 H20 120.1
C20 C21 C22 119.93(19)
C20 C21 H21 120.0
C22 C21 H21 120.0
C21 C22 C23 120.3(2)
C21 C22 H22 119.9
C23 C22 H22 119.9
C22 C23 C18 120.85(19)
C22 C23 H23 119.6
C18 C23 H23 119.6

loop_
_geom_bond_atom_site_label_1
_geom_bond_atom_site_label_2
_geom_bond_distance
O1 C10 1.219(2)
N1 C7 1.330(2)
N1 C15 1.371(2)
N2 C10 1.399(2)
N2 C11 1.413(2)
N2 C17 1.454(2)
C1 C2 1.388(3)
C1 C6 1.395(3)
C1 H1 0.9300
C2 C3 1.374(3)
C2 H2 0.9300
C3 C4 1.364(3)
C3 H3 0.9300
C4 C5 1.391(3)
C4 H4 0.9300
C5 C6 1.383(3)
C5 H5 0.9300
C6 C7 1.498(2)
C7 C8 1.434(2)
C8 C9 1.363(2)
C8 H8 0.9300
C9 C16 1.382(2)
C9 C10 1.499(2)
C11 C12 1.357(2)
C11 C16 1.399(2)
C12 C13 1.418(3)
C12 H12 0.9300
C13 C14 1.370(3)
C13 H13 0.9300
C14 C15 1.415(3)
C14 H14 0.9300
C15 C16 1.386(2)
C17 C18 1.504(3)
C17 H17A 0.9700
C17 H17B 0.9700
C18 C23 1.383(3)
C18 C19 1.385(2)
C19 C20 1.382(3)
C19 H19 0.9300
C20 C21 1.365(3)
C20 H20 0.9300
C21 C22 1.370(3)
C21 H21 0.9300
C22 C23 1.382(3)
C22 H22 0.9300
C23 H23 0.9300

loop_
_geom_torsion_atom_site_label_1
_geom_torsion_atom_site_label_2
_geom_torsion_atom_site_label_3
_geom_torsion_atom_site_label_4
_geom_torsion
C6 C1 C2 C3 0.3(3)
C1 C2 C3 C4 -0.6(3)
C2 C3 C4 C5 -0.1(3)
C3 C4 C5 C6 1.1(3)
C4 C5 C6 C1 -1.5(3)
C4 C5 C6 C7 174.09(17)
C2 C1 C6 C5 0.8(3)
C2 C1 C6 C7 -174.83(17)
C15 N1 C7 C8 -1.0(2)
C15 N1 C7 C6 175.38(14)
C5 C6 C7 N1 -159.24(16)
C1 C6 C7 N1 16.3(2)
C5 C6 C7 C8 17.3(2)
C1 C6 C7 C8 -167.18(16)
N1 C7 C8 C9 2.2(2)
C6 C7 C8 C9 -174.07(16)
C7 C8 C9 C16 -1.4(2)
C7 C8 C9 C10 177.23(18)
C11 N2 C10 O1 -179.40(17)
C17 N2 C10 O1 -2.3(3)
C11 N2 C10 C9 0.80(18)
C17 N2 C10 C9 177.94(15)
C8 C9 C10 O1 0.6(3)
C16 C9 C10 O1 179.32(18)
C8 C9 C10 N2 -179.63(19)
C16 C9 C10 N2 -0.90(17)
C10 N2 C11 C12 179.9(2)
C17 N2 C11 C12 2.8(3)
C10 N2 C11 C16 -0.40(18)
C17 N2 C11 C16 -177.45(15)
C16 C11 C12 C13 0.8(2)
N2 C11 C12 C13 -179.50(18)
C11 C12 C13 C14 -0.5(3)
C12 C13 C14 C15 -0.2(3)
C7 N1 C15 C16 -0.8(2)
C7 N1 C15 C14 -178.77(17)
C13 C14 C15 N1 178.67(18)
C13 C14 C15 C16 0.6(3)
C8 C9 C16 C15 -0.4(2)
C10 C9 C16 C15 -179.36(16)
C8 C9 C16 C11 179.70(15)
C10 C9 C16 C11 0.69(18)
N1 C15 C16 C9 1.5(2)
C14 C15 C16 C9 179.70(17)
N1 C15 C16 C11 -178.53(15)
C14 C15 C16 C11 -0.4(2)
C12 C11 C16 C9 179.57(16)
N2 C11 C16 C9 -0.22(18)
C12 C11 C16 C15 -0.4(3)
N2 C11 C16 C15 179.84(15)
C10 N2 C17 C18 86.1(2)
C11 N2 C17 C18 -97.18(19)
N2 C17 C18 C23 -179.40(17)
N2 C17 C18 C19 -2.1(3)
C23 C18 C19 C20 1.6(3)
C17 C18 C19 C20 -175.72(19)
C18 C19 C20 C21 0.0(3)
C19 C20 C21 C22 -1.3(3)
C20 C21 C22 C23 0.9(4)
C21 C22 C23 C18 0.8(3)
C19 C18 C23 C22 -2.0(3)
C17 C18 C23 C22 175.5(2)
